data_7105886
loop_
_publ_author_name
'Thomas S. Teets'
'Markus P. Neumann'
'Daniel G. Nocera'

_publ_section_title
;
 Heterobimetallic Rhodium-Gold Halide and Hydride Complexes
;
_journal_name_full Chem.Commun.
_journal_page_first 1485
_journal_paper_doi 10.1039/c0cc03261a
_journal_volume 47
_journal_year 2011
_chemical_formula_sum 'C52 H94 Au Cl5 F6 O P5 Rh'
_chemical_formula_weight 1481.25
_chemical_name_systematic
;
?
;
_space_group_IT_number 14
_symmetry_cell_setting monoclinic
_symmetry_space_group_name_Hall '-P 2ybc'
_symmetry_space_group_name_H-M 'P 1 21/c 1'
_atom_sites_solution_hydrogens geom
_atom_sites_solution_primary direct
_atom_sites_solution_secondary difmap
_audit_creation_method SHELXL-97
_cell_angle_alpha 90.00
_cell_angle_beta 95.374(2)
_cell_angle_gamma 90.00
_cell_formula_units_Z 4
_cell_length_a 14.6050(13)
_cell_length_b 20.5013(17)
_cell_length_c 20.6567(18)
_cell_measurement_reflns_used 9543
_cell_measurement_temperature 100(2)
_cell_measurement_theta_max 29.19
_cell_measurement_theta_min 2.22
_cell_volume 6157.9(9)
_computing_cell_refinement 'Bruker SAINT'
_computing_data_collection 'Bruker APEX2'
_computing_data_reduction 'Bruker SAINT'
_computing_molecular_graphics 'Bruker SHELXTL'
_computing_publication_material 'Bruker SHELXTL'
_computing_structure_refinement 'SHELXL-97 (Sheldrick, 2008)'
_computing_structure_solution 'SHELXS-97 (Sheldrick, 2008)'
_diffrn_ambient_temperature 100(2)
_diffrn_measured_fraction_theta_full 0.995
_diffrn_measured_fraction_theta_max 0.995
_diffrn_measurement_device_type 'Bruker APEX-II CCD'
_diffrn_measurement_method '\f and \w scans'
_diffrn_radiation_monochromator graphite
_diffrn_radiation_source 'fine-focus sealed tube'
_diffrn_radiation_type MoK\a
_diffrn_radiation_wavelength 0.71073
_diffrn_reflns_av_R_equivalents 0.0685
_diffrn_reflns_av_sigmaI/netI 0.0439
_diffrn_reflns_limit_h_max 19
_diffrn_reflns_limit_h_min -20
_diffrn_reflns_limit_k_max 28
_diffrn_reflns_limit_k_min -28
_diffrn_reflns_limit_l_max 28
_diffrn_reflns_limit_l_min -28
_diffrn_reflns_number 122466
_diffrn_reflns_theta_full 29.24
_diffrn_reflns_theta_max 29.24
_diffrn_reflns_theta_min 1.40
_exptl_absorpt_coefficient_mu 3.048
_exptl_absorpt_correction_T_max 0.6577
_exptl_absorpt_correction_T_min 0.5162
_exptl_absorpt_correction_type multi-scan
_exptl_absorpt_process_details sadabs
_exptl_crystal_colour orange
_exptl_crystal_density_diffrn 1.598
_exptl_crystal_density_method 'not measured'
_exptl_crystal_description block
_exptl_crystal_F_000 3008
_exptl_crystal_size_max 0.25
_exptl_crystal_size_mid 0.20
_exptl_crystal_size_min 0.15
_refine_diff_density_max 2.651
_refine_diff_density_min -1.686
_refine_diff_density_rms 0.147
_refine_ls_extinction_method none
_refine_ls_goodness_of_fit_ref 1.060
_refine_ls_hydrogen_treatment constr
_refine_ls_matrix_type full
_refine_ls_number_parameters 672
_refine_ls_number_reflns 16655
_refine_ls_number_restraints 11
_refine_ls_restrained_S_all 1.069
_refine_ls_R_factor_all 0.0552
_refine_ls_R_factor_gt 0.0377
_refine_ls_shift/su_max 0.002
_refine_ls_shift/su_mean 0.000
_refine_ls_structure_factor_coef Fsqd
_refine_ls_weighting_details 'calc w=1/[\s^2^(Fo^2^)+(0.0287P)^2^+22.7488P] where P=(Fo^2^+2Fc^2^)/3'
_refine_ls_weighting_scheme calc
_refine_ls_wR_factor_gt 0.0814
_refine_ls_wR_factor_ref 0.0899
_reflns_number_gt 13444
_reflns_number_total 16655
_reflns_threshold_expression >2sigma(I)
_cod_data_source_file C0CC03261A.TXT
_cod_data_source_block 5
_cod_depositor_comments
;
The following automatic conversions were performed:

'_symmetry_cell_setting' value 'Monoclinic' changed to 'monoclinic'
according to the built-in table from CIF Core dictionary named
'cif_core.dic' version 2.4.1 from 2010-06-29.

Automatic conversion script
Id: cif_fix_values 1646 2011-03-28 12:23:43Z adriana 
;
_cod_original_sg_symbol_H-M P2(1)/c
_cod_database_code 7105886

loop_
_symmetry_equiv_pos_as_xyz
'x, y, z'
'-x, y+1/2, -z+1/2'
'-x, -y, -z'
'x, -y-1/2, z-1/2'

loop_
_atom_site_label
_atom_site_type_symbol
_atom_site_fract_x
_atom_site_fract_y
_atom_site_fract_z
_atom_site_U_iso_or_equiv
_atom_site_adp_type
_atom_site_occupancy
_atom_site_symmetry_multiplicity
_atom_site_calc_flag
_atom_site_refinement_flags
_atom_site_disorder_assembly
_atom_site_disorder_group
Au1 Au -0.103764(10) -0.100631(6) -0.287527(7) 0.01309(4) Uani 1 1 d . A .
Rh1 Rh -0.09949(2) -0.230434(13) -0.302821(14) 0.01159(6) Uani 1 1 d D . .
P4 P 0.05836(7) -0.08994(4) -0.27934(5) 0.01376(18) Uani 1 1 d . . .
P2 P -0.26558(7) -0.09659(4) -0.28565(5) 0.01357(18) Uani 1 1 d . . .
Cl2 Cl -0.09753(7) -0.34726(4) -0.31596(5) 0.01914(19) Uani 1 1 d . A .
P1 P -0.25971(7) -0.23524(4) -0.34058(5) 0.01313(18) Uani 1 1 d . A .
P3 P 0.06021(7) -0.24039(4) -0.26428(5) 0.01394(19) Uani 1 1 d . A .
Cl3 Cl -0.11138(7) 0.01596(4) -0.26690(6) 0.0245(2) Uani 1 1 d . . .
C1 C -0.3227(3) -0.17590(17) -0.29577(19) 0.0148(7) Uani 1 1 d . A .
H1A H -0.3311 -0.1939 -0.2523 0.018 Uiso 1 1 calc R . .
H1B H -0.3845 -0.1695 -0.3190 0.018 Uiso 1 1 calc R . .
C2 C 0.1219(3) -0.16653(17) -0.2839(2) 0.0165(8) Uani 1 1 d . A .
H2A H 0.1406 -0.1711 -0.3285 0.020 Uiso 1 1 calc R . .
H2B H 0.1787 -0.1636 -0.2540 0.020 Uiso 1 1 calc R . .
C11 C -0.3192(3) -0.31336(17) -0.32780(19) 0.0149(7) Uani 1 1 d . . .
H11A H -0.2857 -0.3477 -0.3506 0.018 Uiso 1 1 calc R A .
C71 C 0.1099(3) -0.04154(17) -0.34221(18) 0.0154(7) Uani 1 1 d . A .
H71A H 0.1771 -0.0519 -0.3376 0.018 Uiso 1 1 calc R . .
C21 C -0.2759(3) -0.21618(19) -0.42866(18) 0.0162(7) Uani 1 1 d . . .
H21A H -0.2302 -0.1810 -0.4350 0.019 Uiso 1 1 calc R A .
C61 C 0.1227(3) -0.30642(18) -0.30283(19) 0.0161(7) Uani 1 1 d . . .
H61A H 0.0974 -0.3486 -0.2878 0.019 Uiso 1 1 calc R A .
C31 C -0.3276(3) -0.04226(18) -0.34727(19) 0.0176(8) Uani 1 1 d . A .
H31A H -0.3882 -0.0638 -0.3594 0.021 Uiso 1 1 calc R . .
C22 C -0.3680(3) -0.1894(2) -0.45971(19) 0.0197(8) Uani 1 1 d . A .
H22A H -0.4159 -0.2236 -0.4600 0.024 Uiso 1 1 calc R . .
H22B H -0.3876 -0.1520 -0.4341 0.024 Uiso 1 1 calc R . .
C56 C 0.0547(3) -0.32310(18) -0.15749(19) 0.0183(8) Uani 1 1 d . A .
H56A H -0.0046 -0.3362 -0.1811 0.022 Uiso 1 1 calc R . .
H56B H 0.1031 -0.3529 -0.1704 0.022 Uiso 1 1 calc R . .
C62 C 0.1056(3) -0.30594(18) -0.37741(19) 0.0185(8) Uani 1 1 d . A .
H62A H 0.0387 -0.3089 -0.3903 0.022 Uiso 1 1 calc R . .
H62B H 0.1281 -0.2643 -0.3944 0.022 Uiso 1 1 calc R . .
C51 C 0.0778(3) -0.25265(18) -0.17528(19) 0.0152(7) Uani 1 1 d . . .
H51A H 0.0297 -0.2252 -0.1570 0.018 Uiso 1 1 calc R A .
C12 C -0.3143(3) -0.33348(19) -0.2558(2) 0.0193(8) Uani 1 1 d . A .
H12A H -0.2491 -0.3358 -0.2378 0.023 Uiso 1 1 calc R . .
H12B H -0.3453 -0.3001 -0.2310 0.023 Uiso 1 1 calc R . .
C72 C 0.0737(3) -0.06263(19) -0.41102(19) 0.0180(8) Uani 1 1 d . . .
H72A H 0.0079 -0.0508 -0.4193 0.022 Uiso 1 1 calc R A .
H72B H 0.0790 -0.1106 -0.4151 0.022 Uiso 1 1 calc R . .
C13 C -0.3602(3) -0.39981(19) -0.2480(2) 0.0230(9) Uani 1 1 d . . .
H13A H -0.3247 -0.4339 -0.2685 0.028 Uiso 1 1 calc R A .
H13B H -0.3594 -0.4102 -0.2011 0.028 Uiso 1 1 calc R . .
C52 C 0.1692(3) -0.23135(19) -0.13840(19) 0.0181(8) Uani 1 1 d . A .
H52A H 0.2195 -0.2602 -0.1501 0.022 Uiso 1 1 calc R . .
H52B H 0.1839 -0.1861 -0.1506 0.022 Uiso 1 1 calc R . .
C41 C -0.2945(3) -0.06686(18) -0.20570(19) 0.0184(8) Uani 1 1 d . A .
H41A H -0.2820 -0.0189 -0.2045 0.022 Uiso 1 1 calc R . .
C66 C 0.2260(3) -0.30675(19) -0.2812(2) 0.0195(8) Uani 1 1 d . A .
H66A H 0.2531 -0.2645 -0.2928 0.023 Uiso 1 1 calc R . .
H66B H 0.2353 -0.3116 -0.2334 0.023 Uiso 1 1 calc R . .
C76 C 0.1025(3) 0.03317(18) -0.33561(19) 0.0190(8) Uani 1 1 d . . .
H76A H 0.0372 0.0466 -0.3429 0.023 Uiso 1 1 calc R A .
H76B H 0.1263 0.0467 -0.2912 0.023 Uiso 1 1 calc R . .
C16 C -0.4193(3) -0.31417(19) -0.3586(2) 0.0206(8) Uani 1 1 d . A .
H16A H -0.4550 -0.2801 -0.3381 0.025 Uiso 1 1 calc R . .
H16B H -0.4206 -0.3041 -0.4055 0.025 Uiso 1 1 calc R . .
C36 C -0.2813(3) -0.03681(19) -0.4103(2) 0.0197(8) Uani 1 1 d . . .
H36A H -0.2639 -0.0807 -0.4249 0.024 Uiso 1 1 calc R A .
H36B H -0.2247 -0.0102 -0.4030 0.024 Uiso 1 1 calc R . .
C74 C 0.1265(3) 0.04484(19) -0.45515(19) 0.0191(8) Uani 1 1 d . . .
H74A H 0.0632 0.0607 -0.4671 0.023 Uiso 1 1 calc R A .
H74B H 0.1672 0.0645 -0.4856 0.023 Uiso 1 1 calc R . .
C14 C -0.4592(3) -0.4005(2) -0.2787(2) 0.0272(10) Uani 1 1 d . A .
H14A H -0.4852 -0.4448 -0.2752 0.033 Uiso 1 1 calc R . .
H14B H -0.4966 -0.3700 -0.2549 0.033 Uiso 1 1 calc R . .
C26 C -0.2443(3) -0.27475(19) -0.4682(2) 0.0208(8) Uani 1 1 d . A .
H26A H -0.1854 -0.2921 -0.4475 0.025 Uiso 1 1 calc R . .
H26B H -0.2908 -0.3100 -0.4693 0.025 Uiso 1 1 calc R . .
C75 C 0.1582(3) 0.06625(18) -0.3856(2) 0.0200(8) Uani 1 1 d . A .
H75A H 0.1517 0.1142 -0.3822 0.024 Uiso 1 1 calc R . .
H75B H 0.2241 0.0553 -0.3758 0.024 Uiso 1 1 calc R . .
C46 C -0.2357(3) -0.0970(2) -0.1487(2) 0.0253(9) Uani 1 1 d . . .
H46A H -0.1698 -0.0915 -0.1553 0.030 Uiso 1 1 calc R A .
H46B H -0.2486 -0.1443 -0.1467 0.030 Uiso 1 1 calc R . .
C73 C 0.1287(3) -0.02925(19) -0.4613(2) 0.0194(8) Uani 1 1 d . A .
H73A H 0.1933 -0.0444 -0.4554 0.023 Uiso 1 1 calc R . .
H73B H 0.1029 -0.0419 -0.5056 0.023 Uiso 1 1 calc R . .
C42 C -0.3972(3) -0.0758(2) -0.1960(2) 0.0243(9) Uani 1 1 d . . .
H42A H -0.4356 -0.0563 -0.2331 0.029 Uiso 1 1 calc R A .
H42B H -0.4120 -0.1228 -0.1941 0.029 Uiso 1 1 calc R . .
C23 C -0.3562(3) -0.1677(2) -0.5295(2) 0.0247(9) Uani 1 1 d . . .
H23A H -0.3125 -0.1307 -0.5284 0.030 Uiso 1 1 calc R A .
H23B H -0.4162 -0.1523 -0.5504 0.030 Uiso 1 1 calc R . .
C86 C 0.1997(3) -0.0446(2) -0.1875(2) 0.0242(9) Uani 1 1 d . . .
H86A H 0.2254 -0.0892 -0.1824 0.029 Uiso 1 1 calc R A .
H86B H 0.2266 -0.0236 -0.2244 0.029 Uiso 1 1 calc R . .
C81 C 0.0944(3) -0.0487(2) -0.20220(19) 0.0208(8) Uani 1 1 d . A .
H81A H 0.0732 -0.0025 -0.2084 0.025 Uiso 1 1 calc R . .
C32 C -0.3505(3) 0.0267(2) -0.3239(2) 0.0247(9) Uani 1 1 d . . .
H32A H -0.3786 0.0238 -0.2821 0.030 Uiso 1 1 calc R A .
H32B H -0.2935 0.0528 -0.3167 0.030 Uiso 1 1 calc R . .
C25 C -0.2321(3) -0.2521(2) -0.5375(2) 0.0247(9) Uani 1 1 d . . .
H25A H -0.1827 -0.2190 -0.5362 0.030 Uiso 1 1 calc R A .
H25B H -0.2132 -0.2896 -0.5633 0.030 Uiso 1 1 calc R . .
C55 C 0.0484(3) -0.3279(2) -0.0841(2) 0.0229(9) Uani 1 1 d . . .
H55A H -0.0043 -0.3013 -0.0724 0.027 Uiso 1 1 calc R A .
H55B H 0.0366 -0.3738 -0.0725 0.027 Uiso 1 1 calc R . .
C24 C -0.3206(3) -0.2232(2) -0.5703(2) 0.0280(10) Uani 1 1 d . A .
H24A H -0.3679 -0.2578 -0.5765 0.034 Uiso 1 1 calc R . .
H24B H -0.3092 -0.2063 -0.6137 0.034 Uiso 1 1 calc R . .
C63 C 0.1550(3) -0.3632(2) -0.4072(2) 0.0227(9) Uani 1 1 d . . .
H63A H 0.1297 -0.4049 -0.3925 0.027 Uiso 1 1 calc R A .
H63B H 0.1440 -0.3614 -0.4552 0.027 Uiso 1 1 calc R . .
C53 C 0.1608(3) -0.2353(2) -0.0653(2) 0.0215(8) Uani 1 1 d . . .
H53A H 0.2198 -0.2221 -0.0413 0.026 Uiso 1 1 calc R A .
H53B H 0.1127 -0.2045 -0.0536 0.026 Uiso 1 1 calc R . .
C15 C -0.4638(3) -0.3807(2) -0.3498(2) 0.0258(9) Uani 1 1 d . . .
H15A H -0.5290 -0.3791 -0.3680 0.031 Uiso 1 1 calc R A .
H15B H -0.4321 -0.4140 -0.3743 0.031 Uiso 1 1 calc R . .
C65 C 0.2752(3) -0.3623(2) -0.3134(2) 0.0253(9) Uani 1 1 d . . .
H65A H 0.3421 -0.3590 -0.3007 0.030 Uiso 1 1 calc R A .
H65B H 0.2537 -0.4045 -0.2972 0.030 Uiso 1 1 calc R . .
C64 C 0.2582(3) -0.3608(2) -0.3872(2) 0.0245(9) Uani 1 1 d . A .
H64A H 0.2887 -0.3985 -0.4060 0.029 Uiso 1 1 calc R . .
H64B H 0.2845 -0.3204 -0.4042 0.029 Uiso 1 1 calc R . .
C35 C -0.3483(3) -0.0048(2) -0.4626(2) 0.0246(9) Uani 1 1 d . A .
H35A H -0.3181 -0.0005 -0.5034 0.029 Uiso 1 1 calc R . .
H35B H -0.4031 -0.0329 -0.4715 0.029 Uiso 1 1 calc R . .
C82 C 0.0474(3) -0.0741(2) -0.1440(2) 0.0252(9) Uani 1 1 d . . .
H82A H -0.0202 -0.0717 -0.1540 0.030 Uiso 1 1 calc R A .
H82B H 0.0643 -0.1203 -0.1361 0.030 Uiso 1 1 calc R . .
C34 C -0.3783(3) 0.0623(2) -0.4411(2) 0.0297(10) Uani 1 1 d . . .
H34A H -0.4254 0.0799 -0.4741 0.036 Uiso 1 1 calc R A .
H34B H -0.3248 0.0923 -0.4384 0.036 Uiso 1 1 calc R . .
C54 C 0.1362(3) -0.3042(2) -0.0450(2) 0.0245(9) Uani 1 1 d . A .
H54A H 0.1273 -0.3047 0.0019 0.029 Uiso 1 1 calc R . .
H54B H 0.1875 -0.3342 -0.0521 0.029 Uiso 1 1 calc R . .
C85 C 0.2259(4) -0.0054(2) -0.1252(2) 0.0313(11) Uani 1 1 d . A .
H85A H 0.2935 -0.0063 -0.1152 0.038 Uiso 1 1 calc R . .
H85B H 0.2068 0.0406 -0.1322 0.038 Uiso 1 1 calc R . .
C83 C 0.0755(4) -0.0342(2) -0.0828(2) 0.0329(11) Uani 1 1 d . A .
H83A H 0.0472 -0.0533 -0.0454 0.039 Uiso 1 1 calc R . .
H83B H 0.0524 0.0110 -0.0889 0.039 Uiso 1 1 calc R . .
C33 C -0.4176(3) 0.0598(2) -0.3752(2) 0.0305(10) Uani 1 1 d . A .
H33A H -0.4764 0.0354 -0.3795 0.037 Uiso 1 1 calc R . .
H33B H -0.4305 0.1046 -0.3609 0.037 Uiso 1 1 calc R . .
C84 C 0.1804(4) -0.0331(3) -0.0680(2) 0.0368(12) Uani 1 1 d . . .
H84A H 0.1970 -0.0061 -0.0289 0.044 Uiso 1 1 calc R A .
H84B H 0.2030 -0.0779 -0.0588 0.044 Uiso 1 1 calc R . .
C45 C -0.2553(4) -0.0649(2) -0.0847(2) 0.0357(12) Uani 1 1 d . A .
H45A H -0.2183 -0.0866 -0.0482 0.043 Uiso 1 1 calc R . .
H45B H -0.2368 -0.0185 -0.0851 0.043 Uiso 1 1 calc R . .
C43 C -0.4182(4) -0.0424(3) -0.1324(2) 0.0365(12) Uani 1 1 d . A .
H43A H -0.4078 0.0051 -0.1358 0.044 Uiso 1 1 calc R . .
H43B H -0.4836 -0.0494 -0.1254 0.044 Uiso 1 1 calc R . .
C44 C -0.3571(4) -0.0696(3) -0.0740(2) 0.0420(14) Uani 1 1 d . . .
H44A H -0.3687 -0.0449 -0.0344 0.050 Uiso 1 1 calc R A .
H44B H -0.3733 -0.1158 -0.0671 0.050 Uiso 1 1 calc R . .
Cl1 Cl -0.14314(9) -0.23709(6) -0.19493(8) 0.0140(5) Uani 0.785(7) 1 d PD A 1
C3 C -0.0677(5) -0.2109(3) -0.3834(3) 0.0123(12) Uani 0.785(7) 1 d PD A 1
O1 O -0.0495(4) -0.1976(3) -0.4357(3) 0.0166(10) Uani 0.785(7) 1 d PD A 1
Cl1A Cl -0.0564(4) -0.2005(3) -0.4082(3) 0.0140(17) Uani 0.215(7) 1 d PD A 2
O1A O -0.1468(11) -0.2476(8) -0.1688(7) 0.0166(10) Uani 0.215(7) 1 d PD A 2
C3A C -0.1319(14) -0.2393(9) -0.2228(8) 0.0123(12) Uani 0.215(7) 1 d PD A 2
P1S P 0.37273(9) -0.14291(7) -0.36465(7) 0.0365(3) Uani 1 1 d . . .
F6S F 0.3303(2) -0.12106(18) -0.29934(16) 0.0485(8) Uani 1 1 d . . .
F5S F 0.2725(2) -0.16607(19) -0.39322(17) 0.0535(9) Uani 1 1 d . . .
F4S F 0.4727(2) -0.11922(19) -0.3351(2) 0.0622(11) Uani 1 1 d . . .
F3S F 0.3935(2) -0.21327(18) -0.3340(2) 0.0601(10) Uani 1 1 d . . .
F2S F 0.3523(2) -0.07237(18) -0.3941(2) 0.0637(11) Uani 1 1 d . . .
F1S F 0.4147(3) -0.1662(2) -0.4297(2) 0.0733(13) Uani 1 1 d . . .
Cl1S Cl 0.42794(17) -0.23618(16) -0.15703(13) 0.0759(8) Uani 0.748(3) 1 d PD B 1
Cl2S Cl 0.4192(2) -0.17123(17) -0.03298(16) 0.0878(10) Uani 0.748(3) 1 d PD B 1
C1S C 0.4164(5) -0.2481(4) -0.0734(4) 0.058(2) Uani 0.748(3) 1 d PD B 1
H1SA H 0.4672 -0.2760 -0.0541 0.070 Uiso 0.748(3) 1 calc PR B 1
H1SB H 0.3576 -0.2705 -0.0680 0.070 Uiso 0.748(3) 1 calc PR B 1
Cl3S Cl 0.4205(3) -0.07004(18) -0.01220(17) 0.0187(9) Uani 0.252(3) 1 d PD B 2
Cl4S Cl 0.4060(6) -0.1599(5) -0.0981(5) 0.0878(10) Uani 0.252(3) 1 d PD B 2
C2S C 0.434(2) -0.1556(9) -0.0135(9) 0.058(2) Uani 0.252(3) 1 d PD B 2
H2SA H 0.4975 -0.1699 0.0001 0.070 Uiso 0.252(3) 1 calc PR B 2
H2SB H 0.3895 -0.1789 0.0115 0.070 Uiso 0.252(3) 1 calc PR B 2

loop_
_atom_site_aniso_label
_atom_site_aniso_U_11
_atom_site_aniso_U_22
_atom_site_aniso_U_33
_atom_site_aniso_U_23
_atom_site_aniso_U_13
_atom_site_aniso_U_12
Au1 0.01259(7) 0.00850(6) 0.01809(7) 0.00010(5) 0.00102(5) 0.00008(5)
Rh1 0.01012(14) 0.00842(11) 0.01614(14) -0.00006(10) 0.00078(11) -0.00012(10)
P4 0.0133(5) 0.0097(4) 0.0180(5) 0.0009(3) -0.0002(4) -0.0010(3)
P2 0.0135(5) 0.0098(4) 0.0175(5) 0.0000(3) 0.0019(4) 0.0018(3)
Cl2 0.0146(4) 0.0096(4) 0.0332(5) -0.0021(3) 0.0016(4) -0.0001(3)
P1 0.0111(5) 0.0102(4) 0.0179(5) -0.0006(3) 0.0005(4) -0.0002(3)
P3 0.0108(5) 0.0093(4) 0.0217(5) 0.0013(3) 0.0009(4) -0.0001(3)
Cl3 0.0204(5) 0.0103(4) 0.0427(6) -0.0032(4) 0.0032(4) 0.0007(3)
C1 0.0115(18) 0.0114(15) 0.0219(19) 0.0004(14) 0.0032(15) -0.0017(13)
C2 0.0127(18) 0.0136(16) 0.023(2) 0.0022(14) 0.0017(15) 0.0020(14)
C11 0.0129(18) 0.0096(15) 0.0218(19) -0.0002(14) 0.0004(15) -0.0014(13)
C71 0.0167(19) 0.0107(15) 0.0185(18) 0.0018(13) 0.0008(15) -0.0018(13)
C21 0.0127(19) 0.0189(17) 0.0168(18) 0.0013(14) 0.0002(15) -0.0019(14)
C61 0.0161(19) 0.0127(16) 0.0198(19) 0.0025(14) 0.0026(15) 0.0033(14)
C31 0.017(2) 0.0134(16) 0.022(2) 0.0039(14) 0.0000(16) 0.0034(14)
C22 0.019(2) 0.0196(18) 0.0200(19) 0.0025(15) -0.0001(16) 0.0002(15)
C56 0.021(2) 0.0115(16) 0.022(2) 0.0021(14) -0.0015(16) 0.0002(14)
C62 0.018(2) 0.0159(17) 0.022(2) 0.0041(15) 0.0028(16) 0.0039(15)
C51 0.0133(19) 0.0136(16) 0.0184(18) -0.0012(14) 0.0000(15) 0.0004(14)
C12 0.017(2) 0.0168(17) 0.024(2) 0.0009(15) 0.0031(16) -0.0047(15)
C72 0.016(2) 0.0171(17) 0.0217(19) 0.0002(15) 0.0030(16) -0.0025(15)
C13 0.019(2) 0.0170(18) 0.033(2) 0.0053(17) 0.0034(18) -0.0031(16)
C52 0.017(2) 0.0183(17) 0.0177(19) 0.0024(15) -0.0033(15) -0.0018(15)
C41 0.025(2) 0.0130(16) 0.0178(19) -0.0020(14) 0.0031(16) 0.0015(15)
C66 0.0138(19) 0.0196(18) 0.025(2) -0.0012(16) 0.0042(16) 0.0038(15)
C76 0.027(2) 0.0139(17) 0.0166(18) -0.0010(14) 0.0030(16) -0.0021(15)
C16 0.015(2) 0.0155(17) 0.031(2) 0.0017(16) 0.0006(17) -0.0049(15)
C36 0.021(2) 0.0174(18) 0.022(2) 0.0036(15) 0.0065(16) 0.0004(15)
C74 0.019(2) 0.0179(18) 0.0208(19) 0.0034(15) 0.0038(16) 0.0015(15)
C14 0.020(2) 0.021(2) 0.040(3) 0.0053(18) 0.0034(19) -0.0102(17)
C26 0.023(2) 0.0185(18) 0.021(2) -0.0039(15) 0.0025(17) -0.0032(16)
C75 0.022(2) 0.0131(16) 0.025(2) 0.0018(15) 0.0006(17) -0.0026(15)
C46 0.028(2) 0.0211(19) 0.026(2) 0.0024(17) -0.0034(18) 0.0042(17)
C73 0.019(2) 0.0179(18) 0.021(2) -0.0003(15) 0.0039(16) -0.0027(15)
C42 0.026(2) 0.023(2) 0.025(2) -0.0003(17) 0.0077(18) 0.0074(17)
C23 0.026(2) 0.026(2) 0.020(2) 0.0040(17) -0.0042(17) -0.0024(18)
C86 0.025(2) 0.0185(18) 0.027(2) 0.0043(16) -0.0041(18) -0.0075(16)
C81 0.021(2) 0.0233(19) 0.0176(19) -0.0038(15) -0.0015(16) -0.0062(16)
C32 0.032(3) 0.0182(18) 0.025(2) 0.0026(16) 0.0066(19) 0.0099(17)
C25 0.028(2) 0.028(2) 0.019(2) -0.0044(17) 0.0043(18) -0.0009(18)
C55 0.028(2) 0.0193(19) 0.021(2) 0.0055(16) 0.0013(17) -0.0044(17)
C24 0.035(3) 0.032(2) 0.017(2) -0.0011(17) -0.0017(18) -0.006(2)
C63 0.026(2) 0.0222(19) 0.021(2) -0.0014(16) 0.0074(17) 0.0019(17)
C53 0.022(2) 0.0215(19) 0.021(2) 0.0001(16) -0.0025(16) -0.0011(16)
C15 0.019(2) 0.0202(19) 0.037(3) 0.0027(18) -0.0053(18) -0.0094(16)
C65 0.016(2) 0.024(2) 0.036(2) 0.0024(18) 0.0051(18) 0.0074(16)
C64 0.022(2) 0.0194(19) 0.034(2) -0.0010(17) 0.0091(18) 0.0044(16)
C35 0.025(2) 0.027(2) 0.022(2) 0.0069(17) 0.0045(18) 0.0015(17)
C82 0.027(2) 0.0213(19) 0.027(2) -0.0005(17) 0.0007(18) -0.0007(17)
C34 0.029(3) 0.026(2) 0.034(3) 0.0122(19) 0.003(2) 0.0063(19)
C54 0.030(2) 0.023(2) 0.020(2) 0.0056(16) -0.0009(18) -0.0019(18)
C85 0.036(3) 0.023(2) 0.032(3) 0.0023(18) -0.011(2) -0.0108(19)
C83 0.046(3) 0.030(2) 0.023(2) -0.0065(19) 0.003(2) -0.003(2)
C33 0.031(3) 0.023(2) 0.038(3) 0.0070(19) 0.009(2) 0.0121(19)
C84 0.046(3) 0.034(3) 0.027(2) -0.006(2) -0.008(2) -0.014(2)
C45 0.056(3) 0.027(2) 0.023(2) -0.0023(19) -0.004(2) 0.013(2)
C43 0.044(3) 0.038(3) 0.030(2) 0.002(2) 0.015(2) 0.019(2)
C44 0.066(4) 0.039(3) 0.023(2) 0.002(2) 0.014(2) 0.020(3)
Cl1 0.0143(6) 0.0143(5) 0.0135(9) 0.0015(5) 0.0022(5) 0.0001(4)
C3 0.015(3) 0.015(3) 0.008(3) -0.005(2) 0.004(3) 0.002(2)
O1 0.021(2) 0.0182(18) 0.011(2) 0.002(2) 0.001(2) -0.0024(14)
Cl1A 0.016(3) 0.022(3) 0.004(4) -0.003(3) 0.001(3) 0.002(2)
O1A 0.021(2) 0.0182(18) 0.011(2) 0.002(2) 0.001(2) -0.0024(14)
C3A 0.015(3) 0.015(3) 0.008(3) -0.005(2) 0.004(3) 0.002(2)
P1S 0.0164(6) 0.0476(8) 0.0460(8) 0.0216(6) 0.0063(5) 0.0056(5)
F6S 0.0299(17) 0.068(2) 0.0479(19) 0.0004(17) 0.0053(14) -0.0028(16)
F5S 0.0275(17) 0.079(3) 0.054(2) -0.0065(18) 0.0012(15) -0.0004(17)
F4S 0.0172(16) 0.074(3) 0.094(3) 0.032(2) -0.0035(17) -0.0048(16)
F3S 0.045(2) 0.052(2) 0.085(3) 0.0299(19) 0.0150(19) 0.0085(17)
F2S 0.046(2) 0.058(2) 0.087(3) 0.043(2) 0.006(2) 0.0117(17)
F1S 0.054(2) 0.106(3) 0.065(3) 0.022(2) 0.033(2) 0.023(2)
Cl1S 0.0450(14) 0.114(2) 0.0669(16) -0.0146(15) -0.0014(11) -0.0220(14)
Cl2S 0.080(2) 0.096(2) 0.090(2) -0.0330(17) 0.0186(17) -0.0334(16)
C1S 0.019(4) 0.076(6) 0.076(6) 0.007(5) -0.010(4) 0.011(4)
Cl3S 0.022(2) 0.0252(18) 0.0098(16) 0.0008(13) 0.0065(14) 0.0003(15)
Cl4S 0.080(2) 0.096(2) 0.090(2) -0.0330(17) 0.0186(17) -0.0334(16)
C2S 0.019(4) 0.076(6) 0.076(6) 0.007(5) -0.010(4) 0.011(4)

loop_
_atom_type_symbol
_atom_type_description
_atom_type_scat_dispersion_real
_atom_type_scat_dispersion_imag
_atom_type_scat_source
C C 0.0033 0.0016 'International Tables Vol C Tables 4.2.6.8 and 6.1.1.4'
H H 0.0000 0.0000 'International Tables Vol C Tables 4.2.6.8 and 6.1.1.4'
O O 0.0106 0.0060 'International Tables Vol C Tables 4.2.6.8 and 6.1.1.4'
F F 0.0171 0.0103 'International Tables Vol C Tables 4.2.6.8 and 6.1.1.4'
P P 0.1023 0.0942 'International Tables Vol C Tables 4.2.6.8 and 6.1.1.4'
Cl Cl 0.1484 0.1585 'International Tables Vol C Tables 4.2.6.8 and 6.1.1.4'
Rh Rh -1.1178 0.9187 'International Tables Vol C Tables 4.2.6.8 and 6.1.1.4'
Au Au -2.0133 8.8022 'International Tables Vol C Tables 4.2.6.8 and 6.1.1.4'

loop_
_geom_angle_atom_site_label_1
_geom_angle_atom_site_label_2
_geom_angle_atom_site_label_3
_geom_angle
_geom_angle_site_symmetry_1
_geom_angle_site_symmetry_3
_geom_angle_publ_flag
P4 Au1 P2 171.13(3) . . ?
P4 Au1 Cl3 87.61(3) . . ?
P2 Au1 Cl3 84.30(3) . . ?
P4 Au1 Rh1 93.79(2) . . ?
P2 Au1 Rh1 94.07(2) . . ?
Cl3 Au1 Rh1 176.32(3) . . ?
C3A Rh1 C3 173.2(6) . . ?
C3A Rh1 Cl1 2.6(6) . . ?
C3 Rh1 Cl1 170.6(2) . . ?
C3A Rh1 P1 87.8(7) . . ?
C3 Rh1 P1 92.1(2) . . ?
Cl1 Rh1 P1 87.90(4) . . ?
C3A Rh1 P3 91.0(7) . . ?
C3 Rh1 P3 89.9(2) . . ?
Cl1 Rh1 P3 91.25(4) . . ?
P1 Rh1 P3 172.76(3) . . ?
C3A Rh1 Cl1A 171.1(6) . . ?
C3 Rh1 Cl1A 2.1(3) . . ?
Cl1 Rh1 Cl1A 168.50(14) . . ?
P1 Rh1 Cl1A 92.66(15) . . ?
P3 Rh1 Cl1A 89.60(15) . . ?
C3A Rh1 Cl2 90.6(6) . . ?
C3 Rh1 Cl2 96.3(2) . . ?
Cl1 Rh1 Cl2 93.18(4) . . ?
P1 Rh1 Cl2 86.79(3) . . ?
P3 Rh1 Cl2 86.07(3) . . ?
Cl1A Rh1 Cl2 98.32(14) . . ?
C3A Rh1 Au1 88.9(6) . . ?
C3 Rh1 Au1 84.3(2) . . ?
Cl1 Rh1 Au1 86.29(3) . . ?
P1 Rh1 Au1 92.66(2) . . ?
P3 Rh1 Au1 94.47(2) . . ?
Cl1A Rh1 Au1 82.21(14) . . ?
Cl2 Rh1 Au1 179.25(3) . . ?
C2 P4 C81 109.5(2) . . ?
C2 P4 C71 100.50(17) . . ?
C81 P4 C71 105.04(18) . . ?
C2 P4 Au1 115.15(13) . . ?
C81 P4 Au1 107.93(14) . . ?
C71 P4 Au1 118.01(13) . . ?
C1 P2 C41 104.79(18) . . ?
C1 P2 C31 105.43(18) . . ?
C41 P2 C31 106.05(18) . . ?
C1 P2 Au1 114.31(12) . . ?
C41 P2 Au1 109.80(14) . . ?
C31 P2 Au1 115.61(13) . . ?
C1 P1 C11 103.79(17) . . ?
C1 P1 C21 109.44(18) . . ?
C11 P1 C21 107.68(18) . . ?
C1 P1 Rh1 109.25(13) . . ?
C11 P1 Rh1 116.44(13) . . ?
C21 P1 Rh1 109.95(13) . . ?
C2 P3 C51 107.94(18) . . ?
C2 P3 C61 103.73(18) . . ?
C51 P3 C61 107.45(17) . . ?
C2 P3 Rh1 109.85(13) . . ?
C51 P3 Rh1 112.40(13) . . ?
C61 P3 Rh1 114.93(13) . . ?
P1 C1 P2 113.8(2) . . ?
P3 C2 P4 115.9(2) . . ?
C12 C11 C16 110.6(3) . . ?
C12 C11 P1 112.9(3) . . ?
C16 C11 P1 113.0(3) . . ?
C72 C71 C76 110.0(3) . . ?
C72 C71 P4 111.9(3) . . ?
C76 C71 P4 115.7(3) . . ?
C22 C21 C26 110.4(3) . . ?
C22 C21 P1 120.7(3) . . ?
C26 C21 P1 109.7(3) . . ?
C66 C61 C62 110.8(3) . . ?
C66 C61 P3 112.9(3) . . ?
C62 C61 P3 112.7(3) . . ?
C36 C31 C32 109.1(3) . . ?
C36 C31 P2 113.6(3) . . ?
C32 C31 P2 116.1(3) . . ?
C23 C22 C21 109.0(3) . . ?
C55 C56 C51 109.4(3) . . ?
C63 C62 C61 111.0(3) . . ?
C56 C51 C52 110.4(3) . . ?
C56 C51 P3 110.6(3) . . ?
C52 C51 P3 119.1(3) . . ?
C13 C12 C11 111.1(3) . . ?
C71 C72 C73 110.2(3) . . ?
C14 C13 C12 111.8(3) . . ?
C53 C52 C51 109.2(3) . . ?
C46 C41 C42 109.7(3) . . ?
C46 C41 P2 113.4(3) . . ?
C42 C41 P2 112.6(3) . . ?
C65 C66 C61 111.5(3) . . ?
C75 C76 C71 109.5(3) . . ?
C15 C16 C11 111.0(3) . . ?
C31 C36 C35 109.1(3) . . ?
C73 C74 C75 110.9(3) . . ?
C15 C14 C13 110.8(4) . . ?
C25 C26 C21 109.0(3) . . ?
C74 C75 C76 111.8(3) . . ?
C41 C46 C45 110.9(4) . . ?
C74 C73 C72 111.8(3) . . ?
C43 C42 C41 109.4(4) . . ?
C22 C23 C24 112.0(4) . . ?
C85 C86 C81 111.1(4) . . ?
C82 C81 C86 112.1(3) . . ?
C82 C81 P4 114.3(3) . . ?
C86 C81 P4 113.3(3) . . ?
C33 C32 C31 109.4(4) . . ?
C24 C25 C26 111.5(4) . . ?
C54 C55 C56 112.2(4) . . ?
C25 C24 C23 111.2(4) . . ?
C64 C63 C62 110.8(3) . . ?
C54 C53 C52 111.2(3) . . ?
C14 C15 C16 111.8(4) . . ?
C64 C65 C66 112.4(3) . . ?
C65 C64 C63 109.6(3) . . ?
C34 C35 C36 111.3(4) . . ?
C83 C82 C81 111.2(4) . . ?
C35 C34 C33 111.8(4) . . ?
C53 C54 C55 110.8(3) . . ?
C84 C85 C86 111.3(4) . . ?
C82 C83 C84 111.0(4) . . ?
C34 C33 C32 111.3(4) . . ?
C85 C84 C83 110.7(4) . . ?
C44 C45 C46 111.2(4) . . ?
C44 C43 C42 111.2(4) . . ?
C45 C44 C43 111.5(4) . . ?
O1 C3 Rh1 178.2(8) . . ?
O1A C3A Rh1 174.8(19) . . ?
F2S P1S F3S 179.1(3) . . ?
F2S P1S F5S 89.8(2) . . ?
F3S P1S F5S 90.6(2) . . ?
F2S P1S F6S 89.7(2) . . ?
F3S P1S F6S 89.6(2) . . ?
F5S P1S F6S 88.89(18) . . ?
F2S P1S F1S 91.3(2) . . ?
F3S P1S F1S 89.4(2) . . ?
F5S P1S F1S 90.6(2) . . ?
F6S P1S F1S 178.9(2) . . ?
F2S P1S F4S 90.1(2) . . ?
F3S P1S F4S 89.5(2) . . ?
F5S P1S F4S 179.2(2) . . ?
F6S P1S F4S 90.3(2) . . ?
F1S P1S F4S 90.2(2) . . ?
Cl1S C1S Cl2S 109.6(5) . . ?
Cl4S C2S Cl3S 92.8(10) . . ?

loop_
_geom_bond_atom_site_label_1
_geom_bond_atom_site_label_2
_geom_bond_distance
_geom_bond_site_symmetry_2
_geom_bond_publ_flag
Au1 P4 2.3681(10) . ?
Au1 P2 2.3687(10) . ?
Au1 Cl3 2.4323(9) . ?
Au1 Rh1 2.6812(4) . ?
Rh1 C3A 1.771(16) . ?
Rh1 C3 1.813(7) . ?
Rh1 Cl1 2.3786(16) . ?
Rh1 P1 2.3983(10) . ?
Rh1 P3 2.4017(11) . ?
Rh1 Cl1A 2.402(7) . ?
Rh1 Cl2 2.4109(9) . ?
P4 C2 1.831(4) . ?
P4 C81 1.837(4) . ?
P4 C71 1.850(4) . ?
P2 C1 1.830(4) . ?
P2 C41 1.846(4) . ?
P2 C31 1.862(4) . ?
P1 C1 1.828(4) . ?
P1 C11 1.852(4) . ?
P1 C21 1.854(4) . ?
P3 C2 1.827(4) . ?
P3 C51 1.850(4) . ?
P3 C61 1.853(4) . ?
C11 C12 1.538(5) . ?
C11 C16 1.540(6) . ?
C71 C72 1.532(5) . ?
C71 C76 1.542(5) . ?
C21 C22 1.537(6) . ?
C21 C26 1.547(5) . ?
C61 C66 1.533(6) . ?
C61 C62 1.537(5) . ?
C31 C36 1.527(5) . ?
C31 C32 1.541(5) . ?
C22 C23 1.534(6) . ?
C56 C55 1.530(6) . ?
C56 C51 1.535(5) . ?
C62 C63 1.537(5) . ?
C51 C52 1.538(5) . ?
C12 C13 1.532(5) . ?
C72 C73 1.533(5) . ?
C13 C14 1.523(6) . ?
C52 C53 1.529(6) . ?
C41 C46 1.522(6) . ?
C41 C42 1.543(6) . ?
C66 C65 1.530(5) . ?
C76 C75 1.533(5) . ?
C16 C15 1.529(5) . ?
C36 C35 1.535(6) . ?
C74 C73 1.525(5) . ?
C74 C75 1.531(6) . ?
C14 C15 1.520(6) . ?
C26 C25 1.531(6) . ?
C46 C45 1.529(6) . ?
C42 C43 1.537(6) . ?
C23 C24 1.535(6) . ?
C86 C85 1.533(6) . ?
C86 C81 1.542(6) . ?
C81 C82 1.531(6) . ?
C32 C33 1.532(6) . ?
C25 C24 1.522(6) . ?
C55 C54 1.530(6) . ?
C63 C64 1.526(6) . ?
C53 C54 1.527(6) . ?
C65 C64 1.524(6) . ?
C35 C34 1.522(6) . ?
C82 C83 1.530(6) . ?
C34 C33 1.528(6) . ?
C85 C84 1.519(7) . ?
C83 C84 1.534(7) . ?
C45 C44 1.527(8) . ?
C43 C44 1.535(7) . ?
C3 O1 1.169(8) . ?
O1A C3A 1.168(16) . ?
P1S F2S 1.586(4) . ?
P1S F3S 1.593(4) . ?
P1S F5S 1.598(4) . ?
P1S F6S 1.601(4) . ?
P1S F1S 1.602(4) . ?
P1S F4S 1.605(4) . ?
Cl1S C1S 1.768(9) . ?
Cl2S C1S 1.782(9) . ?
Cl3S C2S 1.765(17) . ?
Cl4S C2S 1.759(16) . ?
